data_9004372
loop_
_publ_author_name
'Liang, J.'
'Hawthorne, F. C.'
'Novak, M.'
'Cerny, P.'

_publ_section_title
;
 Crystal-structure refinement of boromuscovite polytypes using a coupled
 Rietveld-static-structure energy-minimization method
 Sample: 1M polytype
;
_journal_name_full 'The Canadian Mineralogist'
_journal_page_first 859
_journal_page_last 865
_journal_volume 33
_journal_year 1995
_chemical_compound_source 'Recice, Czech Republic'
_chemical_formula_sum 'Al0.82 B H2 K0.2 O12 Si3'
_chemical_name_mineral Boromuscovite
_space_group_IT_number 12
_symmetry_space_group_name_Hall '-C 2y'
_symmetry_space_group_name_H-M 'C 1 2/m 1'
_cell_angle_alpha 90
_cell_angle_beta 101.23
_cell_angle_gamma 90
_cell_formula_units_Z 2
_cell_length_a 5.102
_cell_length_b 8.788
_cell_length_c 10.076
_cell_volume 443.121
_database_code_amcsd 0005446
_exptl_crystal_density_diffrn 2.391
_cod_original_formula_sum 'Al.82 (Si3 B) K.2 (O12 H2)'
_cod_database_code 9004372

loop_
_space_group_symop_operation_xyz
x,y,z
1/2+x,1/2+y,z
x,-y,z
1/2+x,1/2-y,z
-x,y,-z
1/2-x,1/2+y,-z
-x,-y,-z
1/2-x,1/2-y,-z

loop_
_atom_site_label
_atom_site_fract_x
_atom_site_fract_y
_atom_site_fract_z
_atom_site_occupancy
_atom_site_U_iso_or_equiv
_atom_site_type_symbol
_atom_site_attached_hydrogens
Al 0.00000 0.66600 0.00000 0.41000 0.00785 Al 0
SiT 0.43700 0.67400 0.27200 0.75000 0.00152 Si 0
BT 0.43700 0.67400 0.27200 0.25000 0.00152 B 0
K 0.50000 0.00000 0.50000 0.20000 0.00329 K 0
O-H 0.43300 0.00000 0.10000 1.00000 0.00443 O 1
O1 0.34700 0.71500 0.11600 1.00000 0.00469 O 0
O2 0.19200 0.72600 0.33000 1.00000 0.00861 O 0
O3 0.52000 0.50000 0.28700 1.00000 0.00481 O 0

loop_
_cod_changelog_entry_id
_cod_changelog_entry_author
_cod_changelog_entry_date
_cod_changelog_entry_text
1
;cod-tools version 3.8.0
Id: cif_guess_AMCSD_atom_types 9574 2023-05-10 09:00:05Z saulius
;
2023-05-10T18:48:59+03:00
;Derived atom types and hydrogen counts
from atom names that follow the AMCSD naming convention
(Wat == water, O-H == hydroxyl).
;

loop_
_cod_related_entry_id
_cod_related_entry_database
_cod_related_entry_code
1 AMCSD 0005446
